data_7241117
loop_
_publ_author_name
'Song, Jiewu'
'Dang, Yangyang'
'Liu, Xiaolong'
'Tao, Xutang'

_publ_section_title
;
 Layered Hybrid Lead Perovskite Single Crystals: Phase Transformations and
 Tunable Optical Properties
;
_journal_name_full CrystEngComm
_journal_paper_doi 10.1039/D0CE00753F
_journal_year 2020
_chemical_formula_moiety 'I7 Pb2, C4 N, 1.5(C2), N'
_chemical_formula_sum 'C17 H30 I7 N3 Pb2'
_chemical_formula_weight 1579.12
_chemical_name_systematic C17H30N3I7Pb2
_space_group_crystal_system triclinic
_space_group_IT_number 2
_space_group_name_Hall '-P 1'
_space_group_name_H-M_alt 'P -1'
_atom_sites_solution_primary direct
_audit_creation_date 2018-01-08
_audit_creation_method
;
Olex2 1.2
(compiled 2016.02.19 svn.r3266 for OlexSys, GUI svn.r5155)
;
_audit_update_record
;
2018-01-10 deposited with the CCDC.	2020-08-20 downloaded from the CCDC.
;
_cell_angle_alpha 97.072(4)
_cell_angle_beta 93.983(4)
_cell_angle_gamma 90.199(4)
_cell_formula_units_Z 2
_cell_length_a 8.8092(5)
_cell_length_b 8.8168(4)
_cell_length_c 22.8196(12)
_cell_measurement_reflns_used 7002
_cell_measurement_temperature 296.00(10)
_cell_measurement_theta_max 28.8120
_cell_measurement_theta_min 4.1300
_cell_volume 1754.51(16)
_computing_cell_refinement 'CrysAlisPro 1.171.38.43f (Rigaku OD, 2015)'
_computing_data_collection 'CrysAlisPro 1.171.38.43f (Rigaku OD, 2015)'
_computing_data_reduction 'CrysAlisPro 1.171.38.43f (Rigaku OD, 2015)'
_computing_molecular_graphics 'Olex2 (Dolomanov et al., 2009)'
_computing_publication_material 'Olex2 (Dolomanov et al., 2009)'
_computing_structure_refinement 'ShelXL (Sheldrick, 2015)'
_computing_structure_solution 'ShelXT (Sheldrick, 2015)'
_diffrn_ambient_environment air
_diffrn_ambient_temperature 296.00(10)
_diffrn_detector 'CCD plate'
_diffrn_detector_area_resol_mean 5.1975
_diffrn_detector_type AtlasS2
_diffrn_measured_fraction_theta_full 0.998
_diffrn_measured_fraction_theta_max 0.860
_diffrn_measurement_details
;
List of Runs (angles in degrees, time in seconds):

  # Type    Start    End  Width  t~exp~   \w     \q     \k     \f   Frames
#--------------------------------------------------------------------------
  1  \w    -63.00  35.00   1.00    6.00    --   10.97 -37.00  60.00   98
  2  \w    -61.00  39.00   1.00    6.00    --   10.97 -57.00-180.00  100
  3  \w     34.00  98.00   1.00    6.00    --   10.97-178.00  90.00   64
  4  \w    -13.00  85.00   1.00    6.00    --   10.97  37.00-150.00   98
  5  \w    -20.00  29.00   1.00    6.00    --  -11.59 -99.00-150.00   49
  6  \w    -44.00  35.00   1.00    6.00    --  -11.59  77.00 -30.00   79
;
_diffrn_measurement_device 'four-circle diffractometer'
_diffrn_measurement_device_type 'SuperNova, Dual, Cu at zero, AtlasS2'
_diffrn_measurement_method '\w scans'
_diffrn_orient_matrix_type 'CrysAlisPro convention (1999,Acta A55,543-557)'
_diffrn_orient_matrix_UB_11 -0.0612121000
_diffrn_orient_matrix_UB_12 -0.0462145000
_diffrn_orient_matrix_UB_13 0.0064849000
_diffrn_orient_matrix_UB_21 0.0035839000
_diffrn_orient_matrix_UB_22 -0.0447712000
_diffrn_orient_matrix_UB_23 -0.0278980000
_diffrn_orient_matrix_UB_31 0.0524954000
_diffrn_orient_matrix_UB_32 -0.0493185000
_diffrn_orient_matrix_UB_33 0.0128667000
_diffrn_radiation_monochromator mirror
_diffrn_radiation_probe x-ray
_diffrn_radiation_type MoK\a
_diffrn_radiation_wavelength 0.71073
_diffrn_reflns_av_R_equivalents 0.0409
_diffrn_reflns_av_unetI/netI 0.0484
_diffrn_reflns_Laue_measured_fraction_full 0.998
_diffrn_reflns_Laue_measured_fraction_max 0.860
_diffrn_reflns_limit_h_max 11
_diffrn_reflns_limit_h_min -11
_diffrn_reflns_limit_k_max 11
_diffrn_reflns_limit_k_min -12
_diffrn_reflns_limit_l_max 31
_diffrn_reflns_limit_l_min -31
_diffrn_reflns_number 23284
_diffrn_reflns_point_group_measured_fraction_full 0.998
_diffrn_reflns_point_group_measured_fraction_max 0.860
_diffrn_reflns_theta_full 26.000
_diffrn_reflns_theta_max 29.557
_diffrn_reflns_theta_min 3.266
_diffrn_source 'micro-focus sealed X-ray tube'
_diffrn_source_type 'SuperNova (Mo) X-ray Source'
_exptl_absorpt_coefficient_mu 15.752
_exptl_absorpt_correction_T_max 1.00000
_exptl_absorpt_correction_T_min 0.17270
_exptl_absorpt_correction_type multi-scan
_exptl_absorpt_process_details
;
CrysAlisPro 1.171.38.43f (Rigaku Oxford Diffraction, 2015)
Empirical absorption correction using spherical harmonics,
 implemented in SCALE3 ABSPACK scaling algorithm.
;
_exptl_crystal_colour 'clear brownish brown'
_exptl_crystal_colour_lustre clear
_exptl_crystal_colour_modifier brownish
_exptl_crystal_colour_primary brown
_exptl_crystal_density_diffrn 2.989
_exptl_crystal_description plate
_exptl_crystal_F_000 1376
_exptl_crystal_size_max 0.2
_exptl_crystal_size_mid 0.15
_exptl_crystal_size_min 0.15
_refine_diff_density_max 2.705
_refine_diff_density_min -1.896
_refine_diff_density_rms 0.315
_refine_ls_extinction_coef 0.00075(9)
_refine_ls_extinction_expression Fc^*^=kFc[1+0.001xFc^2^\l^3^/sin(2\q)]^-1/4^
_refine_ls_extinction_method 'SHELXL-2014/7 (Sheldrick 2014'
_refine_ls_goodness_of_fit_ref 1.052
_refine_ls_hydrogen_treatment undef
_refine_ls_matrix_type full
_refine_ls_number_parameters 164
_refine_ls_number_reflns 8472
_refine_ls_number_restraints 0
_refine_ls_restrained_S_all 1.052
_refine_ls_R_factor_all 0.0747
_refine_ls_R_factor_gt 0.0546
_refine_ls_shift/su_max 0.044
_refine_ls_shift/su_mean 0.005
_refine_ls_structure_factor_coef Fsqd
_refine_ls_weighting_details 'w=1/[\s^2^(Fo^2^)+(0.0754P)^2^+12.8276P] where P=(Fo^2^+2Fc^2^)/3'
_refine_ls_weighting_scheme calc
_refine_ls_wR_factor_gt 0.1443
_refine_ls_wR_factor_ref 0.1592
_reflns_Friedel_coverage 0.000
_reflns_number_gt 6355
_reflns_number_total 8472
_reflns_threshold_expression 'I > 2\s(I)'
_cod_data_source_file d0ce00753f2.cif
_cod_data_source_block x1_CCDC2
_cod_original_cell_volume 1754.52(15)
_cod_database_code 7241117
_chemical_oxdiff_formula 'C1 H1 N1 Pb1 I1'
_shelx_space_group_comment
;
The symmetry employed for this shelxl refinement is uniquely defined
by the following loop, which should always be used as a source of
symmetry information in preference to the above space-group names.
They are only intended as comments.
;
_reflns_odcompleteness_completeness 99.76
_reflns_odcompleteness_iscentric 1
_reflns_odcompleteness_theta 26.32
_olex2_refinement_description
;
;
_shelx_shelxl_version_number 2014/7
_olex2_submission_special_instructions 'No special instructions were received'
_oxdiff_exptl_absorpt_empirical_details
;
Empirical correction (ABSPACK) includes:
- Absorption correction using spherical harmonics
- Frame scaling
;
_oxdiff_exptl_absorpt_empirical_full_max 3.025
_oxdiff_exptl_absorpt_empirical_full_min 0.559

loop_
_space_group_symop_operation_xyz
'x, y, z'
'-x, -y, -z'

loop_
_atom_site_label
_atom_site_type_symbol
_atom_site_fract_x
_atom_site_fract_y
_atom_site_fract_z
_atom_site_U_iso_or_equiv
_atom_site_adp_type
_atom_site_occupancy
_atom_site_site_symmetry_order
_atom_site_calc_flag
_atom_site_refinement_flags_posn
_atom_site_refinement_flags_adp
_atom_site_refinement_flags_occupancy
_atom_site_disorder_assembly
_atom_site_disorder_group
Pb01 Pb 0.22573(4) 0.20475(4) 0.35508(2) 0.02967(13) Uani 1 1 d . . . . .
Pb02 Pb 0.72271(4) 0.70167(4) 0.35505(2) 0.02963(13) Uani 1 1 d . . . . .
I003 I -0.07571(9) 0.00557(9) 0.35971(4) 0.0442(2) Uani 1 1 d . . . . .
I004 I 0.42250(9) 0.90278(9) 0.35857(4) 0.0493(2) Uani 1 1 d . . . . .
I005 I 0.02648(9) 0.50685(9) 0.35861(4) 0.0491(2) Uani 1 1 d . . . . .
I006 I 0.74772(9) 0.74744(10) 0.49998(3) 0.0507(2) Uani 1 1 d . . . . .
I007 I 0.19690(12) 0.14154(10) 0.21608(4) 0.0523(2) Uani 1 1 d . . . . .
I008 I 0.71675(10) 0.66080(12) 0.21603(4) 0.0523(2) Uani 1 1 d . . . . .
I009 I 0.52952(10) 0.39927(10) 0.35739(4) 0.0556(3) Uani 1 1 d . . . . .
N00A N 0.1296(12) 0.7437(12) 0.2465(5) 0.052(3) Uani 1 1 d . . . . .
C1 C 0.2381(18) 0.622(2) 0.2183(8) 0.070(4) Uani 1 1 d . . . . .
C0AA C 0.543(2) 0.259(2) 0.0986(8) 0.089(6) Uani 1 1 d . . . . .
C2 C 0.045(2) 0.755(2) 0.0944(8) 0.087(6) Uani 1 1 d . . . . .
C5 C 0.651(3) 0.152(3) 0.1169(7) 0.108(8) Uani 1 1 d . . . . .
C6 C 0.145(3) 0.653(4) 0.1142(8) 0.131(12) Uani 1 1 d . . . . .
N7 N 0.238(4) 0.757(3) 0.4976(10) 0.26(3) Uani 1 1 d . . . . .
C8 C 0.217(8) 0.622(9) 0.1495(17) 0.38(5) Uani 1 1 d . . . . .
C1AA C 0.703(5) 0.165(5) 0.2326(11) 0.28(3) Uani 1 1 d . . . . .

loop_
_atom_site_aniso_label
_atom_site_aniso_U_11
_atom_site_aniso_U_22
_atom_site_aniso_U_33
_atom_site_aniso_U_23
_atom_site_aniso_U_13
_atom_site_aniso_U_12
Pb01 0.0260(2) 0.0274(2) 0.0358(2) 0.00483(17) 0.00134(16) -0.00034(15)
Pb02 0.0266(2) 0.0271(2) 0.0356(2) 0.00530(17) 0.00206(16) -0.00024(15)
I003 0.0372(4) 0.0387(4) 0.0568(5) 0.0074(4) 0.0031(3) -0.0167(3)
I004 0.0398(4) 0.0419(4) 0.0658(6) 0.0069(4) -0.0005(4) 0.0193(3)
I005 0.0413(4) 0.0423(4) 0.0657(6) 0.0131(4) 0.0052(4) 0.0202(3)
I006 0.0610(6) 0.0617(6) 0.0286(4) 0.0041(4) 0.0010(4) 0.0000(5)
I007 0.0765(6) 0.0481(5) 0.0323(4) 0.0060(4) 0.0019(4) -0.0030(4)
I008 0.0461(5) 0.0766(6) 0.0332(4) 0.0041(4) -0.0005(3) -0.0033(4)
I009 0.0467(5) 0.0444(5) 0.0753(6) 0.0010(4) 0.0134(4) -0.0237(4)
N00A 0.045(6) 0.049(6) 0.059(7) -0.002(5) 0.009(5) -0.009(5)
C1 0.055(9) 0.076(11) 0.077(11) 0.010(9) -0.002(8) 0.005(8)
C0AA 0.109(15) 0.078(12) 0.077(12) -0.027(10) 0.049(11) -0.006(11)
C2 0.101(15) 0.085(13) 0.074(12) -0.019(10) 0.038(11) -0.005(11)
C5 0.145(19) 0.136(19) 0.043(9) -0.012(11) 0.031(10) 0.078(16)
C6 0.15(2) 0.21(3) 0.032(10) -0.008(14) 0.006(11) 0.11(2)
N7 0.35(6) 0.25(4) 0.16(3) -0.11(3) 0.13(3) -0.17(4)
C8 0.51(10) 0.52(10) 0.10(3) -0.03(4) 0.07(4) 0.34(9)
C1AA 0.38(5) 0.36(5) 0.094(18) 0.02(2) -0.01(2) 0.36(5)

loop_
_atom_type_symbol
_atom_type_description
_atom_type_scat_dispersion_real
_atom_type_scat_dispersion_imag
_atom_type_scat_source
C C 0.0033 0.0016 'International Tables Vol C Tables 4.2.6.8 and 6.1.1.4'
H H 0.0000 0.0000 'International Tables Vol C Tables 4.2.6.8 and 6.1.1.4'
N N 0.0061 0.0033 'International Tables Vol C Tables 4.2.6.8 and 6.1.1.4'
I I -0.4742 1.8119 'International Tables Vol C Tables 4.2.6.8 and 6.1.1.4'
Pb Pb -3.3944 10.1111 'International Tables Vol C Tables 4.2.6.8 and 6.1.1.4'

loop_
_geom_angle_atom_site_label_1
_geom_angle_atom_site_label_2
_geom_angle_atom_site_label_3
_geom_angle
_geom_angle_site_symmetry_1
_geom_angle_site_symmetry_3
_geom_angle_publ_flag
I003 Pb01 I006 88.29(2) . 2_666 ?
I004 Pb01 I003 89.32(2) 1_545 . ?
I004 Pb01 I005 177.07(3) 1_545 . ?
I004 Pb01 I006 88.76(2) 1_545 2_666 ?
I005 Pb01 I003 89.91(2) . . ?
I005 Pb01 I006 88.40(2) . 2_666 ?
I007 Pb01 I003 89.72(3) . . ?
I007 Pb01 I004 89.19(3) . 1_545 ?
I007 Pb01 I005 93.63(3) . . ?
I007 Pb01 I006 177.16(2) . 2_666 ?
I007 Pb01 I009 93.06(3) . . ?
I009 Pb01 I003 177.01(3) . . ?
I009 Pb01 I004 89.60(3) . 1_545 ?
I009 Pb01 I005 91.03(3) . . ?
I009 Pb01 I006 88.89(3) . 2_666 ?
I003 Pb02 I006 88.28(2) 1_665 . ?
I004 Pb02 I003 89.79(2) . 1_665 ?
I004 Pb02 I006 88.45(2) . . ?
I005 Pb02 I003 89.38(2) 1_655 1_665 ?
I005 Pb02 I004 177.03(3) 1_655 . ?
I005 Pb02 I006 88.67(2) 1_655 . ?
I008 Pb02 I003 89.72(3) . 1_665 ?
I008 Pb02 I004 93.68(3) . . ?
I008 Pb02 I005 89.17(3) . 1_655 ?
I008 Pb02 I006 177.07(2) . . ?
I008 Pb02 I009 93.08(3) . . ?
I009 Pb02 I003 176.98(3) . 1_665 ?
I009 Pb02 I004 91.15(3) . . ?
I009 Pb02 I005 89.53(3) . 1_655 ?
I009 Pb02 I006 88.88(3) . . ?
Pb01 I003 Pb02 156.77(3) . 1_445 ?
Pb01 I004 Pb02 156.43(3) 1_565 . ?
Pb02 I005 Pb01 156.38(3) 1_455 . ?
Pb02 I006 Pb01 179.61(3) . 2_666 ?
Pb02 I009 Pb01 154.98(4) . . ?
N00A C1 C8 107(2) . . ?
C8 C6 C2 147(4) . . ?
C6 C8 C1 146(4) . . ?

loop_
_geom_bond_atom_site_label_1
_geom_bond_atom_site_label_2
_geom_bond_distance
_geom_bond_site_symmetry_2
_geom_bond_publ_flag
Pb01 I003 3.1936(8) . ?
Pb01 I004 3.1881(8) 1_545 ?
Pb01 I005 3.1908(8) . ?
Pb01 I006 3.2741(8) 2_666 ?
Pb01 I007 3.1447(9) . ?
Pb01 I009 3.1674(8) . ?
Pb02 I003 3.1960(8) 1_665 ?
Pb02 I004 3.1893(8) . ?
Pb02 I005 3.1865(8) 1_655 ?
Pb02 I006 3.2740(8) . ?
Pb02 I008 3.1451(9) . ?
Pb02 I009 3.1661(8) . ?
I003 Pb02 3.1960(8) 1_445 ?
I004 Pb01 3.1881(8) 1_565 ?
I005 Pb02 3.1865(8) 1_455 ?
I006 Pb01 3.2741(8) 2_666 ?
N00A C1 1.55(2) . ?
C1 C8 1.57(4) . ?
C0AA C5 1.42(3) . ?
C2 C6 1.36(3) . ?
C6 C8 1.05(5) . ?

loop_
_geom_torsion_atom_site_label_1
_geom_torsion_atom_site_label_2
_geom_torsion_atom_site_label_3
_geom_torsion_atom_site_label_4
_geom_torsion
_geom_torsion_site_symmetry_1
_geom_torsion_site_symmetry_2
_geom_torsion_site_symmetry_3
_geom_torsion_site_symmetry_4
_geom_torsion_publ_flag
N00A C1 C8 C6 -20(16) . . . . ?
C2 C6 C8 C1 36(23) . . . . ?
